data_4303004
loop_
_publ_author_name
'Yuan-Chieh Chiu'
'Chen-Huey Lin'
'Jui-Yi Hung'
'Yun Chi'
'Yi-Ming Cheng'
'Kang-Wei Wang'
'Min-Wen Chung'
'Gene-Hsiang Lee'
'Pi-Tai Chou'

_publ_section_title
;
Authentic-Blue Phosphorescent Iridium(III) Complexes Bearing Both Hydride
and Benzyl Diphenylphosphine; Control of the Emission Efficiency by Ligand
Coordination Geometry
;
_journal_name_full 'Inorganic Chemistry'
_journal_page_first 8164
_journal_page_last 8172
_journal_paper_doi 10.1021/ic900607s
_journal_volume 48
_journal_year 2009
_chemical_formula_sum 'C47 H39 F3 Ir N3 P2'
_chemical_formula_weight 956.95
_chemical_name_systematic
; 
 ? 
;
_space_group_IT_number 2
_symmetry_cell_setting triclinic
_symmetry_space_group_name_Hall '-P 1'
_symmetry_space_group_name_H-M 'P -1'
_atom_sites_solution_hydrogens geom
_atom_sites_solution_primary direct
_atom_sites_solution_secondary difmap
_audit_creation_method SHELXL-97
_cell_angle_alpha 75.969(1)
_cell_angle_beta 69.893(1)
_cell_angle_gamma 74.047(1)
_cell_formula_units_Z 2
_cell_length_a 12.3595(8)
_cell_length_b 13.3107(8)
_cell_length_c 13.7068(8)
_cell_measurement_reflns_used 5872
_cell_measurement_temperature 150(2)
_cell_measurement_theta_max 27.41
_cell_measurement_theta_min 2.65
_cell_volume 2008.4(2)
_computing_cell_refinement 'Bruker SAINT'
_computing_data_collection 'Bruker SMART'
_computing_data_reduction 'Bruker SAINT'
_computing_molecular_graphics 'Bruker SHELXTL'
_computing_publication_material 'Bruker SHELXTL'
_computing_structure_refinement 'SHELXL-97 (Sheldrick, 1997)'
_computing_structure_solution 'SHELXS-97 (Sheldrick, 1990)'
_diffrn_ambient_temperature 150(2)
_diffrn_measured_fraction_theta_full 0.998
_diffrn_measured_fraction_theta_max 0.998
_diffrn_measurement_device_type 'BRUKER SMART APEXCCD area detector'
_diffrn_measurement_method 'omega scans'
_diffrn_radiation_monochromator graphite
_diffrn_radiation_source 'fine-focus sealed tube'
_diffrn_radiation_type MoK\a
_diffrn_radiation_wavelength 0.71073
_diffrn_reflns_av_R_equivalents 0.0284
_diffrn_reflns_av_sigmaI/netI 0.0347
_diffrn_reflns_limit_h_max 16
_diffrn_reflns_limit_h_min -16
_diffrn_reflns_limit_k_max 17
_diffrn_reflns_limit_k_min -17
_diffrn_reflns_limit_l_max 17
_diffrn_reflns_limit_l_min -17
_diffrn_reflns_number 26147
_diffrn_reflns_theta_full 27.50
_diffrn_reflns_theta_max 27.50
_diffrn_reflns_theta_min 1.60
_exptl_absorpt_coefficient_mu 3.455
_exptl_absorpt_correction_T_max 0.6819
_exptl_absorpt_correction_T_min 0.4238
_exptl_absorpt_correction_type multi-scan
_exptl_crystal_colour colorless
_exptl_crystal_density_diffrn 1.582
_exptl_crystal_density_meas ?
_exptl_crystal_density_method 'not measured'
_exptl_crystal_description block
_exptl_crystal_F_000 952
_exptl_crystal_size_max 0.30
_exptl_crystal_size_mid 0.12
_exptl_crystal_size_min 0.12
_refine_diff_density_max 1.164
_refine_diff_density_min -0.668
_refine_diff_density_rms 0.089
_refine_ls_extinction_method none
_refine_ls_goodness_of_fit_ref 1.036
_refine_ls_hydrogen_treatment mixed
_refine_ls_matrix_type full
_refine_ls_number_parameters 521
_refine_ls_number_reflns 9195
_refine_ls_number_restraints 0
_refine_ls_restrained_S_all 1.036
_refine_ls_R_factor_all 0.0262
_refine_ls_R_factor_gt 0.0236
_refine_ls_shift/su_max 0.006
_refine_ls_shift/su_mean 0.000
_refine_ls_structure_factor_coef Fsqd
_refine_ls_weighting_details 'calc w=1/[\s^2^(Fo^2^)+(0.0260P)^2^+0.8858P] where P=(Fo^2^+2Fc^2^)/3'
_refine_ls_weighting_scheme calc
_refine_ls_wR_factor_gt 0.0553
_refine_ls_wR_factor_ref 0.0563
_reflns_number_gt 8587
_reflns_number_total 9195
_reflns_threshold_expression >2sigma(I)
_cod_data_source_file ic900607s_si_001_1.cif
_cod_data_source_block cpd_1
_cod_depositor_comments
;
The following automatic conversions were performed:
'_symmetry_cell_setting' value 'Triclinic' changed to 'triclinic'
according to '/home/saulius/struct/CIF-dictionaries/cif_core.dic'
dictionary named 'cif_core.dic' version 2.4.1 from 2010-06-29.

Automatic conversion script
Id: cif_fix_enum 1527 2010-12-29 10:47:43Z saulius 

The following automatic conversions were performed:

'_exptl_crystal_density_meas' value 'not_measured' was changed to '?'
- the value is perceived as not measured.

Automatic conversion script
Id: cif_fix_values 3008 2015-01-20 13:52:24Z robertas 
;
_cod_database_code 4303004

loop_
_symmetry_equiv_pos_as_xyz
'x, y, z'
'-x, -y, -z'

loop_
_atom_site_label
_atom_site_type_symbol
_atom_site_fract_x
_atom_site_fract_y
_atom_site_fract_z
_atom_site_U_iso_or_equiv
_atom_site_adp_type
_atom_site_occupancy
_atom_site_symmetry_multiplicity
_atom_site_calc_flag
_atom_site_refinement_flags
_atom_site_disorder_assembly
_atom_site_disorder_group
Ir Ir 0.557348(8) 0.843525(7) 0.741799(7) 0.01879(4) Uani 1 1 d . . .
H1 H 0.522(3) 0.902(2) 0.647(2) 0.028 Uiso 1 1 d . . .
P1 P 0.50500(6) 0.69261(5) 0.74923(5) 0.02058(13) Uani 1 1 d . . .
P2 P 0.75000(6) 0.81118(5) 0.63092(5) 0.01936(13) Uani 1 1 d . . .
N1 N 0.58014(18) 0.98666(17) 0.76702(17) 0.0224(4) Uani 1 1 d . . .
N2 N 0.61052(18) 0.79613(17) 0.87953(17) 0.0226(4) Uani 1 1 d . . .
N3 N 0.6368(2) 0.70200(18) 0.93870(17) 0.0276(5) Uani 1 1 d . . .
C1 C 0.5571(2) 1.0833(2) 0.7092(2) 0.0271(6) Uani 1 1 d . . .
H1A H 0.5348 1.0890 0.6479 0.033 Uiso 1 1 calc R . .
C2 C 0.5647(2) 1.1740(2) 0.7357(2) 0.0313(6) Uani 1 1 d . . .
H2 H 0.5486 1.2408 0.6931 0.038 Uiso 1 1 calc R . .
C3 C 0.5961(2) 1.1667(2) 0.8250(2) 0.0334(7) Uani 1 1 d . . .
H3 H 0.6006 1.2286 0.8450 0.040 Uiso 1 1 calc R . .
C4 C 0.6207(2) 1.0692(2) 0.8844(2) 0.0297(6) Uani 1 1 d . . .
H4 H 0.6429 1.0632 0.9458 0.036 Uiso 1 1 calc R . .
C5 C 0.6130(2) 0.9788(2) 0.8545(2) 0.0239(5) Uani 1 1 d . . .
C6 C 0.6359(2) 0.8727(2) 0.9118(2) 0.0234(5) Uani 1 1 d . . .
C7 C 0.6822(2) 0.8275(2) 0.9948(2) 0.0289(6) Uani 1 1 d . . .
H7 H 0.7085 0.8612 1.0335 0.035 Uiso 1 1 calc R . .
C8 C 0.6809(3) 0.7220(2) 1.0079(2) 0.0300(6) Uani 1 1 d . A .
C9 C 0.7186(3) 0.6340(3) 1.0863(3) 0.0440(8) Uani 1 1 d . . .
C10 C 0.3811(2) 0.8766(2) 0.8359(2) 0.0224(5) Uani 1 1 d . . .
C11 C 0.3128(2) 0.9780(2) 0.8483(2) 0.0274(6) Uani 1 1 d . . .
H11 H 0.3457 1.0378 0.8101 0.033 Uiso 1 1 calc R . .
C12 C 0.1978(2) 0.9940(2) 0.9150(2) 0.0320(6) Uani 1 1 d . . .
H12 H 0.1546 1.0640 0.9237 0.038 Uiso 1 1 calc R . .
C13 C 0.1462(2) 0.9085(3) 0.9689(2) 0.0347(7) Uani 1 1 d . . .
H13 H 0.0679 0.9196 1.0148 0.042 Uiso 1 1 calc R . .
C14 C 0.2090(2) 0.8075(2) 0.9554(2) 0.0318(6) Uani 1 1 d . . .
H14 H 0.1726 0.7488 0.9897 0.038 Uiso 1 1 calc R . .
C15 C 0.3263(2) 0.7908(2) 0.8916(2) 0.0259(6) Uani 1 1 d . . .
C16 C 0.3981(2) 0.6806(2) 0.8802(2) 0.0269(6) Uani 1 1 d . . .
H16A H 0.3472 0.6321 0.8864 0.032 Uiso 1 1 calc R . .
H16B H 0.4388 0.6531 0.9351 0.032 Uiso 1 1 calc R . .
C17 C 0.6102(2) 0.5667(2) 0.7456(2) 0.0240(5) Uani 1 1 d . . .
C18 C 0.6360(3) 0.5078(2) 0.8365(2) 0.0303(6) Uani 1 1 d . . .
H18 H 0.5943 0.5318 0.9020 0.036 Uiso 1 1 calc R . .
C19 C 0.7212(3) 0.4148(2) 0.8337(3) 0.0381(7) Uani 1 1 d . . .
H19 H 0.7369 0.3753 0.8969 0.046 Uiso 1 1 calc R . .
C20 C 0.7831(3) 0.3800(2) 0.7392(3) 0.0395(7) Uani 1 1 d . . .
H20 H 0.8424 0.3168 0.7367 0.047 Uiso 1 1 calc R . .
C21 C 0.7586(3) 0.4370(2) 0.6484(3) 0.0385(7) Uani 1 1 d . . .
H21 H 0.8013 0.4128 0.5832 0.046 Uiso 1 1 calc R . .
C22 C 0.6728(3) 0.5292(2) 0.6506(2) 0.0313(6) Uani 1 1 d . . .
H22 H 0.6563 0.5671 0.5873 0.038 Uiso 1 1 calc R . .
C23 C 0.4181(2) 0.6904(2) 0.6659(2) 0.0253(5) Uani 1 1 d . . .
C24 C 0.3571(3) 0.7835(2) 0.6225(2) 0.0315(6) Uani 1 1 d . . .
H24 H 0.3691 0.8493 0.6274 0.038 Uiso 1 1 calc R . .
C25 C 0.2782(3) 0.7820(2) 0.5716(3) 0.0402(8) Uani 1 1 d . . .
H25 H 0.2354 0.8467 0.5433 0.048 Uiso 1 1 calc R . .
C26 C 0.2615(3) 0.6880(3) 0.5621(3) 0.0501(9) Uani 1 1 d . . .
H26 H 0.2072 0.6874 0.5274 0.060 Uiso 1 1 calc R . .
C27 C 0.3237(4) 0.5946(3) 0.6028(4) 0.0597(12) Uani 1 1 d . . .
H27 H 0.3135 0.5291 0.5948 0.072 Uiso 1 1 calc R . .
C28 C 0.4010(3) 0.5948(3) 0.6552(3) 0.0467(9) Uani 1 1 d . . .
H28 H 0.4428 0.5297 0.6840 0.056 Uiso 1 1 calc R . .
C29 C 1.0124(2) 0.8855(2) 0.4565(2) 0.0261(5) Uani 1 1 d . . .
H29 H 1.0287 0.8654 0.5222 0.031 Uiso 1 1 calc R . .
C30 C 1.1042(2) 0.8749(2) 0.3641(2) 0.0285(6) Uani 1 1 d . . .
H30 H 1.1826 0.8466 0.3672 0.034 Uiso 1 1 calc R . .
C31 C 1.0825(3) 0.9054(2) 0.2675(2) 0.0309(6) Uani 1 1 d . . .
H31 H 1.1456 0.8988 0.2042 0.037 Uiso 1 1 calc R . .
C32 C 0.9686(3) 0.9451(3) 0.2642(2) 0.0364(7) Uani 1 1 d . . .
H32 H 0.9531 0.9666 0.1981 0.044 Uiso 1 1 calc R . .
C33 C 0.8760(2) 0.9543(2) 0.3563(2) 0.0299(6) Uani 1 1 d . . .
H33 H 0.7976 0.9808 0.3526 0.036 Uiso 1 1 calc R . .
C34 C 0.8963(2) 0.9253(2) 0.4540(2) 0.0225(5) Uani 1 1 d . . .
C35 C 0.7939(2) 0.9357(2) 0.5526(2) 0.0231(5) Uani 1 1 d . . .
H35A H 0.7250 0.9831 0.5326 0.028 Uiso 1 1 calc R . .
H35B H 0.8136 0.9709 0.5983 0.028 Uiso 1 1 calc R . .
C36 C 0.8612(2) 0.7473(2) 0.6985(2) 0.0232(5) Uani 1 1 d . . .
C37 C 0.8799(2) 0.6378(2) 0.7330(2) 0.0300(6) Uani 1 1 d . . .
H37 H 0.8405 0.5965 0.7146 0.036 Uiso 1 1 calc R . .
C38 C 0.9548(3) 0.5891(3) 0.7935(2) 0.0393(7) Uani 1 1 d . . .
H38 H 0.9670 0.5146 0.8158 0.047 Uiso 1 1 calc R . .
C39 C 1.0121(3) 0.6479(3) 0.8219(3) 0.0444(8) Uani 1 1 d . . .
H39 H 1.0640 0.6140 0.8632 0.053 Uiso 1 1 calc R . .
C40 C 0.9933(3) 0.7565(3) 0.7898(3) 0.0422(8) Uani 1 1 d . . .
H40 H 1.0324 0.7974 0.8091 0.051 Uiso 1 1 calc R . .
C41 C 0.9178(3) 0.8056(2) 0.7297(2) 0.0311(6) Uani 1 1 d . . .
H41 H 0.9043 0.8804 0.7093 0.037 Uiso 1 1 calc R . .
C42 C 0.7806(2) 0.7377(2) 0.5245(2) 0.0224(5) Uani 1 1 d . . .
C43 C 0.8871(2) 0.6678(2) 0.4887(2) 0.0269(6) Uani 1 1 d . . .
H43 H 0.9467 0.6539 0.5221 0.032 Uiso 1 1 calc R . .
C44 C 0.9059(3) 0.6185(2) 0.4039(2) 0.0339(7) Uani 1 1 d . . .
H44 H 0.9773 0.5688 0.3815 0.041 Uiso 1 1 calc R . .
C45 C 0.8221(3) 0.6411(3) 0.3524(2) 0.0376(7) Uani 1 1 d . . .
H45 H 0.8359 0.6076 0.2942 0.045 Uiso 1 1 calc R . .
C46 C 0.7171(3) 0.7131(3) 0.3858(2) 0.0349(7) Uani 1 1 d . . .
H46 H 0.6598 0.7298 0.3494 0.042 Uiso 1 1 calc R . .
C47 C 0.6961(2) 0.7604(2) 0.4719(2) 0.0276(6) Uani 1 1 d . . .
H47 H 0.6237 0.8086 0.4952 0.033 Uiso 1 1 calc R . .
F1 F 0.6509(4) 0.6318(3) 1.1811(2) 0.0732(12) Uani 0.70 1 d P A 1
F2 F 0.8253(3) 0.6409(3) 1.0963(3) 0.0728(11) Uani 0.70 1 d P A 1
F3 F 0.7462(4) 0.5375(2) 1.0592(3) 0.0559(10) Uani 0.70 1 d P A 1
F1' F 0.6104(8) 0.5951(8) 1.1539(8) 0.069(3) Uiso 0.30 1 d P A 2
F2' F 0.7456(10) 0.6656(8) 1.1507(8) 0.076(3) Uiso 0.30 1 d P A 2
F3' F 0.7853(9) 0.5608(9) 1.0519(9) 0.062(3) Uiso 0.30 1 d P A 2

loop_
_atom_site_aniso_label
_atom_site_aniso_U_11
_atom_site_aniso_U_22
_atom_site_aniso_U_33
_atom_site_aniso_U_23
_atom_site_aniso_U_13
_atom_site_aniso_U_12
Ir 0.01794(5) 0.02007(5) 0.01923(5) -0.00596(4) -0.00547(4) -0.00302(4)
P1 0.0215(3) 0.0213(3) 0.0197(3) -0.0029(2) -0.0067(3) -0.0054(3)
P2 0.0191(3) 0.0195(3) 0.0204(3) -0.0054(2) -0.0062(2) -0.0032(2)
N1 0.0186(10) 0.0220(11) 0.0264(11) -0.0070(9) -0.0061(9) -0.0021(8)
N2 0.0212(11) 0.0254(11) 0.0215(11) -0.0065(9) -0.0060(9) -0.0032(9)
N3 0.0327(13) 0.0290(12) 0.0214(11) -0.0047(9) -0.0090(10) -0.0051(10)
C1 0.0208(13) 0.0251(13) 0.0333(15) -0.0069(11) -0.0060(11) -0.0023(10)
C2 0.0230(13) 0.0241(14) 0.0418(17) -0.0056(12) -0.0042(12) -0.0038(11)
C3 0.0252(14) 0.0308(15) 0.0469(18) -0.0182(13) -0.0035(13) -0.0090(12)
C4 0.0256(14) 0.0321(15) 0.0344(15) -0.0155(12) -0.0040(12) -0.0084(11)
C5 0.0162(12) 0.0295(14) 0.0260(13) -0.0116(11) -0.0017(10) -0.0045(10)
C6 0.0184(12) 0.0282(13) 0.0243(13) -0.0111(11) -0.0035(10) -0.0038(10)
C7 0.0303(14) 0.0375(16) 0.0234(13) -0.0108(12) -0.0109(11) -0.0054(12)
C8 0.0329(15) 0.0344(15) 0.0233(13) -0.0059(11) -0.0097(12) -0.0052(12)
C9 0.063(2) 0.0398(18) 0.0339(17) -0.0084(14) -0.0252(17) -0.0031(17)
C10 0.0215(12) 0.0281(13) 0.0212(12) -0.0089(10) -0.0106(10) -0.0010(10)
C11 0.0253(13) 0.0306(14) 0.0316(14) -0.0124(12) -0.0112(11) -0.0044(11)
C12 0.0228(14) 0.0377(16) 0.0373(16) -0.0173(13) -0.0108(12) 0.0031(12)
C13 0.0188(13) 0.0506(19) 0.0295(15) -0.0091(13) -0.0057(11) 0.0015(12)
C14 0.0239(14) 0.0400(16) 0.0253(14) 0.0038(12) -0.0072(11) -0.0051(12)
C15 0.0228(13) 0.0326(14) 0.0213(13) -0.0047(11) -0.0081(10) -0.0019(11)
C16 0.0255(13) 0.0286(14) 0.0228(13) -0.0014(11) -0.0047(11) -0.0053(11)
C17 0.0250(13) 0.0219(12) 0.0261(13) -0.0046(10) -0.0054(11) -0.0088(10)
C18 0.0329(15) 0.0269(14) 0.0267(14) -0.0037(11) -0.0068(12) -0.0028(12)
C19 0.0410(17) 0.0279(15) 0.0374(17) 0.0028(13) -0.0129(14) -0.0001(13)
C20 0.0398(17) 0.0209(14) 0.0500(19) -0.0084(13) -0.0056(15) -0.0015(13)
C21 0.0448(18) 0.0293(15) 0.0386(17) -0.0173(13) -0.0027(14) -0.0055(13)
C22 0.0404(16) 0.0275(14) 0.0291(14) -0.0079(11) -0.0086(12) -0.0112(12)
C23 0.0290(14) 0.0265(13) 0.0248(13) -0.0021(11) -0.0102(11) -0.0116(11)
C24 0.0346(15) 0.0267(14) 0.0391(16) -0.0059(12) -0.0163(13) -0.0084(12)
C25 0.052(2) 0.0297(16) 0.053(2) -0.0013(14) -0.0358(17) -0.0086(14)
C26 0.066(2) 0.0413(19) 0.068(2) -0.0031(17) -0.049(2) -0.0184(17)
C27 0.084(3) 0.0310(18) 0.096(3) 0.0016(18) -0.065(3) -0.0228(19)
C28 0.062(2) 0.0268(16) 0.069(2) 0.0049(15) -0.045(2) -0.0157(15)
C29 0.0250(13) 0.0294(14) 0.0265(13) -0.0043(11) -0.0093(11) -0.0076(11)
C30 0.0229(13) 0.0310(14) 0.0328(15) -0.0070(12) -0.0066(11) -0.0080(11)
C31 0.0286(14) 0.0368(16) 0.0270(14) -0.0097(12) -0.0016(11) -0.0114(12)
C32 0.0397(17) 0.0455(18) 0.0233(14) -0.0035(13) -0.0113(13) -0.0072(14)
C33 0.0255(14) 0.0343(15) 0.0300(15) -0.0032(12) -0.0117(12) -0.0038(12)
C34 0.0241(13) 0.0196(12) 0.0240(13) -0.0033(10) -0.0056(10) -0.0073(10)
C35 0.0216(13) 0.0197(12) 0.0274(13) -0.0043(10) -0.0062(10) -0.0040(10)
C36 0.0177(12) 0.0294(14) 0.0205(12) -0.0058(10) -0.0046(10) -0.0016(10)
C37 0.0283(14) 0.0278(14) 0.0318(15) -0.0024(12) -0.0104(12) -0.0028(11)
C38 0.0371(17) 0.0357(17) 0.0357(17) -0.0024(13) -0.0113(14) 0.0048(13)
C39 0.0376(18) 0.059(2) 0.0346(17) -0.0062(15) -0.0206(14) 0.0045(16)
C40 0.0405(18) 0.054(2) 0.0414(18) -0.0115(15) -0.0231(15) -0.0081(15)
C41 0.0330(15) 0.0327(15) 0.0308(15) -0.0068(12) -0.0136(12) -0.0054(12)
C42 0.0228(12) 0.0232(12) 0.0230(13) -0.0055(10) -0.0047(10) -0.0085(10)
C43 0.0225(13) 0.0289(14) 0.0285(14) -0.0073(11) -0.0047(11) -0.0058(11)
C44 0.0274(15) 0.0375(16) 0.0357(16) -0.0190(13) -0.0032(12) -0.0015(12)
C45 0.0410(17) 0.0465(18) 0.0304(15) -0.0189(14) -0.0067(13) -0.0110(14)
C46 0.0355(16) 0.0447(18) 0.0315(15) -0.0126(13) -0.0146(13) -0.0082(13)
C47 0.0256(13) 0.0293(14) 0.0277(14) -0.0079(11) -0.0070(11) -0.0039(11)
F1 0.086(3) 0.066(2) 0.0237(15) 0.0115(14) 0.0001(16) 0.017(2)
F2 0.068(2) 0.086(3) 0.077(2) 0.028(2) -0.057(2) -0.026(2)
F3 0.100(3) 0.0242(15) 0.059(2) -0.0003(13) -0.053(2) -0.0042(18)

loop_
_atom_type_symbol
_atom_type_description
_atom_type_scat_dispersion_real
_atom_type_scat_dispersion_imag
_atom_type_scat_source
C C 0.0033 0.0016 'International Tables Vol C Tables 4.2.6.8 and 6.1.1.4'
H H 0.0000 0.0000 'International Tables Vol C Tables 4.2.6.8 and 6.1.1.4'
N N 0.0061 0.0033 'International Tables Vol C Tables 4.2.6.8 and 6.1.1.4'
F F 0.0171 0.0103 'International Tables Vol C Tables 4.2.6.8 and 6.1.1.4'
P P 0.1023 0.0942 'International Tables Vol C Tables 4.2.6.8 and 6.1.1.4'
Ir Ir -1.4442 7.9887 'International Tables Vol C Tables 4.2.6.8 and 6.1.1.4'

loop_
_geom_angle_atom_site_label_1
_geom_angle_atom_site_label_2
_geom_angle_atom_site_label_3
_geom_angle
_geom_angle_site_symmetry_1
_geom_angle_site_symmetry_3
_geom_angle_publ_flag
H1 Ir C10 90.2(11) . . ?
H1 Ir N2 166.4(11) . . ?
C10 Ir N2 89.16(9) . . ?
H1 Ir N1 89.5(11) . . ?
C10 Ir N1 89.20(9) . . ?
N2 Ir N1 76.94(8) . . ?
H1 Ir P1 96.6(11) . . ?
C10 Ir P1 80.22(7) . . ?
N2 Ir P1 96.66(6) . . ?
N1 Ir P1 167.78(6) . . ?
H1 Ir P2 87.3(11) . . ?
C10 Ir P2 177.42(7) . . ?
N2 Ir P2 93.34(6) . . ?
N1 Ir P2 90.74(6) . . ?
P1 Ir P2 100.11(2) . . ?
C17 P1 C23 104.57(12) . . ?
C17 P1 C16 105.55(12) . . ?
C23 P1 C16 101.78(13) . . ?
C17 P1 Ir 121.66(9) . . ?
C23 P1 Ir 119.35(9) . . ?
C16 P1 Ir 101.13(9) . . ?
C36 P2 C42 106.51(12) . . ?
C36 P2 C35 105.45(12) . . ?
C42 P2 C35 99.64(12) . . ?
C36 P2 Ir 114.61(8) . . ?
C42 P2 Ir 117.65(8) . . ?
C35 P2 Ir 111.35(8) . . ?
C1 N1 C5 118.6(2) . . ?
C1 N1 Ir 125.81(18) . . ?
C5 N1 Ir 115.41(17) . . ?
N3 N2 C6 110.4(2) . . ?
N3 N2 Ir 133.60(17) . . ?
C6 N2 Ir 115.62(18) . . ?
N2 N3 C8 105.1(2) . . ?
N1 C1 C2 122.4(3) . . ?
C1 C2 C3 119.2(3) . . ?
C4 C3 C2 119.3(3) . . ?
C3 C4 C5 119.8(3) . . ?
N1 C5 C4 120.6(3) . . ?
N1 C5 C6 115.0(2) . . ?
C4 C5 C6 124.3(3) . . ?
N2 C6 C7 108.9(2) . . ?
N2 C6 C5 116.7(2) . . ?
C7 C6 C5 134.4(2) . . ?
C8 C7 C6 103.3(2) . . ?
N3 C8 C7 112.3(3) . . ?
N3 C8 C9 119.2(3) . . ?
C7 C8 C9 128.5(3) . . ?
F3' C9 F2' 114.7(8) . . ?
F3' C9 F1 125.0(6) . . ?
F2' C9 F1 60.5(5) . . ?
F3' C9 F3 27.1(5) . . ?
F2' C9 F3 130.8(6) . . ?
F1 C9 F3 109.8(4) . . ?
F3' C9 F2 76.4(6) . . ?
F2' C9 F2 45.6(5) . . ?
F1 C9 F2 102.3(3) . . ?
F3 C9 F2 101.6(4) . . ?
F3' C9 C8 115.3(6) . . ?
F2' C9 C8 111.9(5) . . ?
F1 C9 C8 116.1(3) . . ?
F3 C9 C8 114.7(3) . . ?
F2 C9 C8 110.8(3) . . ?
F3' C9 F1' 105.9(7) . . ?
F2' C9 F1' 101.5(7) . . ?
F1 C9 F1' 41.1(4) . . ?
F3 C9 F1' 80.6(5) . . ?
F2 C9 F1' 137.9(5) . . ?
C8 C9 F1' 105.9(5) . . ?
C11 C10 C15 116.7(2) . . ?
C11 C10 Ir 124.9(2) . . ?
C15 C10 Ir 118.41(19) . . ?
C12 C11 C10 121.8(3) . . ?
C13 C12 C11 120.3(3) . . ?
C14 C13 C12 119.6(3) . . ?
C13 C14 C15 120.3(3) . . ?
C14 C15 C10 121.2(3) . . ?
C14 C15 C16 121.1(3) . . ?
C10 C15 C16 117.8(2) . . ?
C15 C16 P1 105.61(18) . . ?
C18 C17 C22 118.0(3) . . ?
C18 C17 P1 120.8(2) . . ?
C22 C17 P1 121.1(2) . . ?
C19 C18 C17 121.3(3) . . ?
C20 C19 C18 119.9(3) . . ?
C21 C20 C19 119.6(3) . . ?
C20 C21 C22 121.0(3) . . ?
C21 C22 C17 120.2(3) . . ?
C24 C23 C28 118.5(3) . . ?
C24 C23 P1 120.3(2) . . ?
C28 C23 P1 120.7(2) . . ?
C23 C24 C25 120.6(3) . . ?
C26 C25 C24 120.5(3) . . ?
C25 C26 C27 119.7(3) . . ?
C26 C27 C28 120.5(3) . . ?
C27 C28 C23 120.2(3) . . ?
C30 C29 C34 120.8(3) . . ?
C31 C30 C29 120.4(3) . . ?
C32 C31 C30 119.2(3) . . ?
C31 C32 C33 120.7(3) . . ?
C32 C33 C34 120.9(3) . . ?
C33 C34 C29 118.0(2) . . ?
C33 C34 C35 119.6(2) . . ?
C29 C34 C35 122.4(2) . . ?
C34 C35 P2 116.35(18) . . ?
C41 C36 C37 117.9(3) . . ?
C41 C36 P2 121.8(2) . . ?
C37 C36 P2 119.7(2) . . ?
C38 C37 C36 120.8(3) . . ?
C37 C38 C39 120.5(3) . . ?
C38 C39 C40 119.5(3) . . ?
C41 C40 C39 120.2(3) . . ?
C40 C41 C36 121.1(3) . . ?
C43 C42 C47 119.2(2) . . ?
C43 C42 P2 123.3(2) . . ?
C47 C42 P2 117.32(19) . . ?
C44 C43 C42 119.9(3) . . ?
C45 C44 C43 120.5(3) . . ?
C44 C45 C46 119.9(3) . . ?
C47 C46 C45 120.1(3) . . ?
C46 C47 C42 120.4(3) . . ?

loop_
_geom_bond_atom_site_label_1
_geom_bond_atom_site_label_2
_geom_bond_distance
_geom_bond_site_symmetry_2
_geom_bond_publ_flag
Ir H1 1.49(3) . ?
Ir C10 2.102(3) . ?
Ir N2 2.107(2) . ?
Ir N1 2.124(2) . ?
Ir P1 2.2437(7) . ?
Ir P2 2.3303(6) . ?
P1 C17 1.817(3) . ?
P1 C23 1.827(3) . ?
P1 C16 1.827(3) . ?
P2 C36 1.822(3) . ?
P2 C42 1.826(3) . ?
P2 C35 1.851(3) . ?
N1 C1 1.351(3) . ?
N1 C5 1.365(3) . ?
N2 N3 1.341(3) . ?
N2 C6 1.350(3) . ?
N3 C8 1.351(4) . ?
C1 C2 1.378(4) . ?
C2 C3 1.379(4) . ?
C3 C4 1.371(4) . ?
C4 C5 1.398(4) . ?
C5 C6 1.445(4) . ?
C6 C7 1.382(4) . ?
C7 C8 1.375(4) . ?
C8 C9 1.476(4) . ?
C9 F3' 1.169(11) . ?
C9 F2' 1.236(10) . ?
C9 F1 1.280(4) . ?
C9 F3 1.344(5) . ?
C9 F2 1.402(5) . ?
C9 F1' 1.486(10) . ?
C10 C11 1.397(4) . ?
C10 C15 1.412(4) . ?
C11 C12 1.391(4) . ?
C12 C13 1.384(4) . ?
C13 C14 1.376(4) . ?
C14 C15 1.401(4) . ?
C15 C16 1.504(4) . ?
C17 C18 1.389(4) . ?
C17 C22 1.398(4) . ?
C18 C19 1.387(4) . ?
C19 C20 1.376(4) . ?
C20 C21 1.375(5) . ?
C21 C22 1.382(4) . ?
C23 C24 1.377(4) . ?
C23 C28 1.394(4) . ?
C24 C25 1.386(4) . ?
C25 C26 1.364(4) . ?
C26 C27 1.372(5) . ?
C27 C28 1.380(4) . ?
C29 C30 1.386(4) . ?
C29 C34 1.395(4) . ?
C30 C31 1.384(4) . ?
C31 C32 1.373(4) . ?
C32 C33 1.387(4) . ?
C33 C34 1.389(4) . ?
C34 C35 1.505(3) . ?
C36 C41 1.393(4) . ?
C36 C37 1.400(4) . ?
C37 C38 1.378(4) . ?
C38 C39 1.381(5) . ?
C39 C40 1.384(5) . ?
C40 C41 1.381(4) . ?
C42 C43 1.394(4) . ?
C42 C47 1.394(4) . ?
C43 C44 1.391(4) . ?
C44 C45 1.375(4) . ?
C45 C46 1.389(4) . ?
C46 C47 1.385(4) . ?
